data_2232798
loop_
_publ_author_name
'Al-Mohammed, Nassir N.'
'Alias, Yatimah'
'Abdullah, Zanariah'
'Khaledi, Hamid'

_publ_section_title
;
 1,1'-{[1,4-Phenylenebis(methylene)]bis(oxy)bis(3,1-phenylene)}diethanone
;
_journal_coeditor_code IS2798
_journal_issue 12
_journal_name_full 'Acta Crystallographica Section E'
_journal_page_first o3140
_journal_paper_doi 10.1107/S1600536811045041
_journal_volume 67
_journal_year 2011
_chemical_formula_iupac 'C24 H22 O4'
_chemical_formula_moiety 'C24 H22 O4'
_chemical_formula_sum 'C24 H22 O4'
_chemical_formula_weight 374.42
_chemical_name_systematic
;
1,1'-{[1,4-Phenylenebis(methylene)]bis(oxy)bis(3,1-phenylene)}diethanone
;
_space_group_IT_number 12
_symmetry_cell_setting monoclinic
_symmetry_space_group_name_Hall '-C 2y'
_symmetry_space_group_name_H-M 'C 1 2/m 1'
_atom_sites_solution_hydrogens geom
_atom_sites_solution_primary direct
_atom_sites_solution_secondary difmap
_audit_creation_method SHELXL-97
_cell_angle_alpha 90.00
_cell_angle_beta 93.083(3)
_cell_angle_gamma 90.00
_cell_formula_units_Z 2
_cell_length_a 20.6446(9)
_cell_length_b 7.0205(4)
_cell_length_c 6.5523(3)
_cell_measurement_reflns_used 1083
_cell_measurement_temperature 100(2)
_cell_measurement_theta_max 29.48
_cell_measurement_theta_min 3.07
_cell_volume 948.29(8)
_computing_cell_refinement 'SAINT (Bruker, 2007)'
_computing_data_collection 'APEX2 (Bruker, 2007)'
_computing_data_reduction 'SAINT (Bruker, 2007)'
_computing_molecular_graphics 'X-SEED (Barbour, 2001)'
_computing_publication_material 'SHELXL97 (Sheldrick, 2008) and <i>publCIF</i> (Westrip, 2010)'
_computing_structure_refinement 'SHELXL97 (Sheldrick, 2008)'
_computing_structure_solution 'SHELXS97 (Sheldrick, 2008)'
_diffrn_ambient_temperature 100(2)
_diffrn_measured_fraction_theta_full 0.999
_diffrn_measured_fraction_theta_max 0.999
_diffrn_measurement_device_type 'Bruker APEXII CCD'
_diffrn_measurement_method '\f and \w'
_diffrn_radiation_monochromator graphite
_diffrn_radiation_source 'fine-focus sealed tube'
_diffrn_radiation_type MoK\a
_diffrn_radiation_wavelength 0.71073
_diffrn_reflns_av_R_equivalents 0.0235
_diffrn_reflns_av_sigmaI/netI 0.0261
_diffrn_reflns_limit_h_max 25
_diffrn_reflns_limit_h_min -26
_diffrn_reflns_limit_k_max 8
_diffrn_reflns_limit_k_min -8
_diffrn_reflns_limit_l_max 8
_diffrn_reflns_limit_l_min -8
_diffrn_reflns_number 3981
_diffrn_reflns_theta_full 27.00
_diffrn_reflns_theta_max 27.00
_diffrn_reflns_theta_min 3.07
_exptl_absorpt_coefficient_mu 0.089
_exptl_absorpt_correction_T_max 0.9956
_exptl_absorpt_correction_T_min 0.9765
_exptl_absorpt_correction_type multi-scan
_exptl_absorpt_process_details '(SADABS; Sheldrick, 1996)'
_exptl_crystal_colour colorless
_exptl_crystal_density_diffrn 1.311
_exptl_crystal_density_method 'not measured'
_exptl_crystal_description Plate
_exptl_crystal_F_000 396
_exptl_crystal_size_max 0.27
_exptl_crystal_size_mid 0.15
_exptl_crystal_size_min 0.05
_refine_diff_density_max 0.260
_refine_diff_density_min -0.205
_refine_ls_extinction_method none
_refine_ls_goodness_of_fit_ref 1.047
_refine_ls_hydrogen_treatment constr
_refine_ls_matrix_type full
_refine_ls_number_parameters 83
_refine_ls_number_reflns 1120
_refine_ls_number_restraints 0
_refine_ls_restrained_S_all 1.047
_refine_ls_R_factor_all 0.0513
_refine_ls_R_factor_gt 0.0395
_refine_ls_shift/su_max 0.000
_refine_ls_shift/su_mean 0.000
_refine_ls_structure_factor_coef Fsqd
_refine_ls_weighting_details 'calc w=1/[\s^2^(Fo^2^)+(0.0450P)^2^+0.5308P] where P=(Fo^2^+2Fc^2^)/3'
_refine_ls_weighting_scheme calc
_refine_ls_wR_factor_gt 0.0994
_refine_ls_wR_factor_ref 0.1067
_reflns_number_gt 872
_reflns_number_total 1120
_reflns_threshold_expression I>2sigma(I)
_cod_data_source_file is2798.cif
_cod_data_source_block I
_cod_original_sg_symbol_H-M 'C 2/m'
_cod_database_code 2232798
_cod_database_fobs_code 2232798

loop_
_symmetry_equiv_pos_as_xyz
'x, y, z'
'-x, y, -z'
'x+1/2, y+1/2, z'
'-x+1/2, y+1/2, -z'
'-x, -y, -z'
'x, -y, z'
'-x+1/2, -y+1/2, -z'
'x+1/2, -y+1/2, z'

loop_
_atom_site_type_symbol
_atom_site_label
_atom_site_fract_x
_atom_site_fract_y
_atom_site_fract_z
_atom_site_U_iso_or_equiv
_atom_site_adp_type
_atom_site_calc_flag
_atom_site_refinement_flags
_atom_site_occupancy
_atom_site_symmetry_multiplicity
O O1 0.09646(6) 0.0000 0.6315(2) 0.0420(4) Uani d S 1 2
O O2 0.35997(5) 0.0000 0.31330(17) 0.0303(4) Uani d S 1 2
C C1 0.11430(9) 0.0000 0.2772(3) 0.0379(5) Uani d S 1 2
H H1A 0.1278 -0.1190 0.2140 0.057 Uiso calc PR 0.50 1
H H1B 0.1340 0.1082 0.2090 0.057 Uiso calc PR 0.50 1
H H1C 0.0669 0.0109 0.2635 0.057 Uiso calc PR 0.50 1
C C2 0.13609(9) 0.0000 0.5003(3) 0.0305(4) Uani d S 1 2
C C3 0.20700(8) 0.0000 0.5583(3) 0.0266(4) Uani d S 1 2
C C4 0.22729(9) 0.0000 0.7659(3) 0.0366(5) Uani d S 1 2
H H4 0.1961 0.0000 0.8674 0.044 Uiso calc SR 1 2
C C5 0.29237(9) 0.0000 0.8226(3) 0.0383(5) Uani d S 1 2
H H5 0.3058 0.0000 0.9636 0.046 Uiso calc SR 1 2
C C6 0.33890(8) 0.0000 0.6764(3) 0.0294(4) Uani d S 1 2
H H6 0.3838 0.0000 0.7170 0.035 Uiso calc SR 1 2
C C7 0.31899(8) 0.0000 0.4707(2) 0.0255(4) Uani d S 1 2
C C8 0.25302(8) 0.0000 0.4124(3) 0.0258(4) Uani d S 1 2
H H8 0.2396 0.0000 0.2715 0.031 Uiso calc SR 1 2
C C9 0.42832(8) 0.0000 0.3689(3) 0.0276(4) Uani d S 1 2
H H9A 0.4399 -0.1144 0.4514 0.033 Uiso d R 1 1
C C10 0.46469(8) 0.0000 0.1763(3) 0.0258(4) Uani d S 1 2
C C11 0.48225(6) 0.1701(2) 0.08780(18) 0.0310(3) Uani d . 1 1
H H11 0.4701 0.2875 0.1468 0.037 Uiso calc R 1 1

loop_
_atom_site_aniso_label
_atom_site_aniso_U_11
_atom_site_aniso_U_22
_atom_site_aniso_U_33
_atom_site_aniso_U_12
_atom_site_aniso_U_13
_atom_site_aniso_U_23
O1 0.0241(7) 0.0579(10) 0.0452(8) 0.000 0.0121(6) 0.000
O2 0.0150(6) 0.0586(9) 0.0174(6) 0.000 0.0014(4) 0.000
C1 0.0199(9) 0.0522(14) 0.0409(11) 0.000 -0.0038(8) 0.000
C2 0.0220(9) 0.0336(11) 0.0365(10) 0.000 0.0055(7) 0.000
C3 0.0210(9) 0.0340(11) 0.0251(9) 0.000 0.0029(7) 0.000
C4 0.0280(9) 0.0587(14) 0.0239(9) 0.000 0.0088(7) 0.000
C5 0.0314(10) 0.0656(15) 0.0178(8) 0.000 0.0029(7) 0.000
C6 0.0210(8) 0.0459(12) 0.0211(8) 0.000 -0.0008(7) 0.000
C7 0.0220(8) 0.0357(11) 0.0189(8) 0.000 0.0036(6) 0.000
C8 0.0218(8) 0.0355(11) 0.0199(8) 0.000 -0.0004(6) 0.000
C9 0.0154(8) 0.0466(12) 0.0206(8) 0.000 -0.0001(6) 0.000
C10 0.0145(8) 0.0429(12) 0.0200(8) 0.000 -0.0003(6) 0.000
C11 0.0258(6) 0.0401(8) 0.0274(7) 0.0016(6) 0.0044(5) -0.0037(6)

loop_
_atom_type_symbol
_atom_type_description
_atom_type_scat_dispersion_real
_atom_type_scat_dispersion_imag
_atom_type_scat_source
C C 0.0033 0.0016 'International Tables Vol C Tables 4.2.6.8 and 6.1.1.4'
H H 0.0000 0.0000 'International Tables Vol C Tables 4.2.6.8 and 6.1.1.4'
O O 0.0106 0.0060 'International Tables Vol C Tables 4.2.6.8 and 6.1.1.4'

loop_
_geom_angle_atom_site_label_1
_geom_angle_atom_site_label_2
_geom_angle_atom_site_label_3
_geom_angle_site_symmetry_1
_geom_angle_site_symmetry_3
_geom_angle
C7 O2 C9 . . 116.56(12)
C2 C1 H1A . . 109.5
C2 C1 H1B . . 109.5
H1A C1 H1B . . 109.5
C2 C1 H1C . . 109.5
H1A C1 H1C . . 109.5
H1B C1 H1C . . 109.5
O1 C2 C3 . . 120.47(17)
O1 C2 C1 . . 120.54(17)
C3 C2 C1 . . 118.99(16)
C8 C3 C4 . . 119.34(16)
C8 C3 C2 . . 121.66(16)
C4 C3 C2 . . 119.00(16)
C5 C4 C3 . . 119.93(17)
C5 C4 H4 . . 120.0
C3 C4 H4 . . 120.0
C4 C5 C6 . . 120.95(17)
C4 C5 H5 . . 119.5
C6 C5 H5 . . 119.5
C7 C6 C5 . . 119.27(16)
C7 C6 H6 . . 120.4
C5 C6 H6 . . 120.4
O2 C7 C6 . . 124.68(15)
O2 C7 C8 . . 115.34(14)
C6 C7 C8 . . 119.98(15)
C3 C8 C7 . . 120.52(15)
C3 C8 H8 . . 119.7
C7 C8 H8 . . 119.7
O2 C9 C10 . . 108.37(13)
O2 C9 H9A . . 110.0
C10 C9 H9A . . 110.0
C11 C10 C11 . 6 119.26(16)
C11 C10 C9 . . 120.36(8)
C11 C10 C9 6 . 120.36(8)
C10 C11 C11 . 2_655 120.37(8)
C10 C11 H11 . . 119.8
C11 C11 H11 2_655 . 119.8

loop_
_geom_bond_atom_site_label_1
_geom_bond_atom_site_label_2
_geom_bond_site_symmetry_2
_geom_bond_distance
O1 C2 . 1.218(2)
O2 C7 . 1.3685(19)
O2 C9 . 1.4382(19)
C1 C2 . 1.506(3)
C1 H1A . 0.9800
C1 H1B . 0.9800
C1 H1C . 0.9800
C2 C3 . 1.493(2)
C3 C8 . 1.383(2)
C3 C4 . 1.402(3)
C4 C5 . 1.375(3)
C4 H4 . 0.9500
C5 C6 . 1.393(2)
C5 H5 . 0.9500
C6 C7 . 1.388(2)
C6 H6 . 0.9500
C7 C8 . 1.394(2)
C8 H8 . 0.9500
C9 C10 . 1.503(2)
C9 H9A . 0.9900
C10 C11 . 1.3844(16)
C10 C11 6 1.3844(16)
C11 C11 2_655 1.397(2)
C11 H11 . 0.9500

loop_
_geom_hbond_atom_site_label_D
_geom_hbond_atom_site_label_H
_geom_hbond_atom_site_label_A
_geom_hbond_site_symmetry_A
_geom_hbond_distance_DH
_geom_hbond_distance_HA
_geom_hbond_distance_DA
_geom_hbond_angle_DHA
C5 H5 O2 1_556 0.95 2.50 3.435(2) 170
C11 H11 O1 4_556 0.95 2.54 3.4215(16) 155
C6 H6 Cg 1_556 0.95 2.95 3.8469(19) 157
